data_7717009
loop_
_publ_author_name
'Krieft, Jonas'
'Koch, Hannah'
'Neumann, Beate'
'Stammler, Hans-Georg'
'Lamm, Jan-Hendrik'
'Mix, Andreas'
'Mitzel, Norbert W.'

_publ_section_title
;
 Adducts of Lewis acidic stibanes with phosphane chalcogenides.
;
_journal_issue 39
_journal_name_full 'Dalton transactions (Cambridge, England : 2003)'
_journal_page_first 16280
_journal_page_last 16286
_journal_paper_doi 10.1039/d4dt02268h
_journal_volume 53
_journal_year 2024
_chemical_formula_moiety 'C25 H17 F12 Sb'
_chemical_formula_sum 'C25 H17 F12 Sb'
_chemical_formula_weight 667.14
_space_group_crystal_system monoclinic
_space_group_IT_number 14
_space_group_name_Hall '-P 2ybc'
_space_group_name_H-M_alt 'P 1 21/c 1'
_atom_sites_solution_hydrogens difmap
_atom_sites_solution_primary dual
_audit_creation_date 2024-05-16
_audit_creation_method
;
Olex2 1.5-alpha
(compiled 2024.02.16 svn.r378c4104 for OlexSys, GUI svn.r6928)
;
_audit_update_record
;
2024-07-03 deposited with the CCDC.	2024-09-12 downloaded from the CCDC.
;
_cell_angle_alpha 90
_cell_angle_beta 98.062(2)
_cell_angle_gamma 90
_cell_formula_units_Z 4
_cell_length_a 17.0987(4)
_cell_length_b 16.0064(3)
_cell_length_c 9.2650(2)
_cell_measurement_reflns_used 34980
_cell_measurement_temperature 100.0(1)
_cell_measurement_theta_max 34.7000
_cell_measurement_theta_min 3.4720
_cell_volume 2510.66(9)
_computing_cell_refinement 'CrysAlisPro 1.171.43.104a (Rigaku OD, 2023)'
_computing_data_collection 'CrysAlisPro system (CCD 43.104a 64-bit (release 22-12-2023))'
_computing_data_reduction 'CrysAlisPro 1.171.43.104a (Rigaku OD, 2023)'
_computing_molecular_graphics 'Olex2 1.5-alpha (Dolomanov et al., 2009)'
_computing_publication_material 'Olex2 1.5-alpha (Dolomanov et al., 2009)'
_computing_structure_refinement 'SHELXL 2018/3 (Sheldrick, 2015)'
_computing_structure_solution 'SHELXT 2018/2 (Sheldrick, 2018)'
_diffrn_ambient_environment N~2~
_diffrn_ambient_temperature 100.0(1)
_diffrn_detector 'CCD plate'
_diffrn_detector_area_resol_mean 5.1773
_diffrn_detector_type Atlas
_diffrn_measured_fraction_theta_full 0.998
_diffrn_measured_fraction_theta_max 0.967
_diffrn_measurement_details
;
List of Runs (angles in degrees, time in seconds):

  # Type    Start    End  Width  t~exp~   \w     \q     \k     \f   Frames
#--------------------------------------------------------------------------
  1  \w    -25.00  30.00   1.00    2.00    --  -23.64  88.00 -42.00   55
  2  \w    -60.00 -33.00   1.00    2.00    --  -23.64  88.00 -42.00   27
  3  \w    -99.00 -25.00   1.00    2.00    --  -23.64 153.00 -42.96   74
  4  \w    -56.00  33.00   1.00    2.00    --  -23.64  77.00  90.00   89
  5  \w    -97.00   5.00   1.00    2.00    --  -23.64 -57.00 -60.00  102
  6  \w    -98.00  -5.00   1.00    2.00    --  -23.64 -38.00-180.00   93
  7  \w    -97.00   5.00   1.00    2.00    --  -23.64 -57.00  60.00  102
  8  \w    -55.00 -30.00   1.00    2.00    --  -23.64  77.00-150.00   25
  9  \w      5.00  35.00   1.00    2.00    --  -23.64  77.00-150.00   30
 10  \w     19.00  98.00   1.00    2.00    --   24.11  38.00-180.00   79
 11  \w     -8.00  42.00   1.00    2.00    --   24.11  77.00 -90.00   50
 12  \w    -13.00  64.00   1.00    2.00    --   24.11 -99.00 -60.00   77
 13  \w    -30.00  60.00   1.00    2.00    --   24.11 -88.00-158.00   90
;
_diffrn_measurement_device 'four-circle diffractometer'
_diffrn_measurement_device_type 'SuperNova, Single source at offset/far, Atlas'
_diffrn_measurement_method '\w scans'
_diffrn_orient_matrix_type 'CrysAlisPro convention (1999,Acta A55,543-557)'
_diffrn_orient_matrix_UB_11 -0.0068129000
_diffrn_orient_matrix_UB_12 -0.0434636000
_diffrn_orient_matrix_UB_13 -0.0095833000
_diffrn_orient_matrix_UB_21 -0.0371077000
_diffrn_orient_matrix_UB_22 0.0044079000
_diffrn_orient_matrix_UB_23 0.0251660000
_diffrn_orient_matrix_UB_31 -0.0182214000
_diffrn_orient_matrix_UB_32 0.0072775000
_diffrn_orient_matrix_UB_33 -0.0725174000
_diffrn_radiation_monochromator mirror
_diffrn_radiation_probe x-ray
_diffrn_radiation_type 'Mo K\a'
_diffrn_radiation_wavelength 0.71073
_diffrn_reflns_av_R_equivalents 0.0433
_diffrn_reflns_av_unetI/netI 0.0299
_diffrn_reflns_Laue_measured_fraction_full 0.998
_diffrn_reflns_Laue_measured_fraction_max 0.967
_diffrn_reflns_limit_h_max 26
_diffrn_reflns_limit_h_min -27
_diffrn_reflns_limit_k_max 25
_diffrn_reflns_limit_k_min -24
_diffrn_reflns_limit_l_max 14
_diffrn_reflns_limit_l_min -14
_diffrn_reflns_number 77775
_diffrn_reflns_point_group_measured_fraction_full 0.998
_diffrn_reflns_point_group_measured_fraction_max 0.967
_diffrn_reflns_theta_full 25.242
_diffrn_reflns_theta_max 34.992
_diffrn_reflns_theta_min 3.293
_diffrn_source 'micro-focus sealed X-ray tube'
_diffrn_source_type 'SuperNova (Mo) X-ray Source'
_exptl_absorpt_coefficient_mu 1.201
_exptl_absorpt_correction_T_max 1.000
_exptl_absorpt_correction_T_min 0.575
_exptl_absorpt_correction_type gaussian
_exptl_absorpt_process_details
;
CrysAlisPro 1.171.43.104a (Rigaku Oxford Diffraction, 2023)
Numerical absorption correction based on gaussian integration over
a multifaceted crystal model
Empirical absorption correction using spherical harmonics,
implemented in SCALE3 ABSPACK scaling algorithm.
;
_exptl_crystal_colour 'clear colourless'
_exptl_crystal_colour_lustre clear
_exptl_crystal_colour_primary colourless
_exptl_crystal_density_diffrn 1.765
_exptl_crystal_description block
_exptl_crystal_F_000 1304
_exptl_crystal_size_max 0.46
_exptl_crystal_size_mid 0.29
_exptl_crystal_size_min 0.2
_refine_diff_density_max 1.283
_refine_diff_density_min -0.701
_refine_diff_density_rms 0.101
_refine_ls_extinction_method none
_refine_ls_goodness_of_fit_ref 1.044
_refine_ls_hydrogen_treatment refxyz
_refine_ls_matrix_type full
_refine_ls_number_parameters 422
_refine_ls_number_reflns 10677
_refine_ls_number_restraints 111
_refine_ls_restrained_S_all 1.066
_refine_ls_R_factor_all 0.0440
_refine_ls_R_factor_gt 0.0316
_refine_ls_shift/su_max 0.003
_refine_ls_shift/su_mean 0.000
_refine_ls_structure_factor_coef Fsqd
_refine_ls_weighting_details 'w=1/[\s^2^(Fo^2^)+(0.0270P)^2^+2.4943P] where P=(Fo^2^+2Fc^2^)/3'
_refine_ls_weighting_scheme calc
_refine_ls_wR_factor_gt 0.0672
_refine_ls_wR_factor_ref 0.0729
_reflns_Friedel_coverage 0.000
_reflns_number_gt 8897
_reflns_number_total 10677
_reflns_threshold_expression 'I > 2\s(I)'
_cod_data_source_file d4dt02268h3.cif
_cod_data_source_block 6
_cod_depositor_comments 'Adding full bibliography for 7717007--7717016.cif.'
_cod_database_code 7717009
_shelx_shelxl_version_number 2018/3
_chemical_oxdiff_formula 'C25 H17 F12 Sb'
_shelx_space_group_comment
;
The symmetry employed for this shelxl refinement is uniquely defined
by the following loop, which should always be used as a source of
symmetry information in preference to the above space-group names.
They are only intended as comments.
;
_shelx_estimated_absorpt_t_max 0.795
_shelx_estimated_absorpt_t_min 0.608
_olex2_refinement_description
;
1. Fixed Uiso
 At 1.2 times of:
  All C(H) groups
 At 1.5 times of:
  All C(H,H,H) groups
2. Restrained distances
 F11A-C25 \\sim F11B-C25
 with sigma of 0.02
 F10A-C25 \\sim F10B-C25
 with sigma of 0.02
 C25-F12A \\sim C25-F12B
 with sigma of 0.02
3. Uiso/Uaniso restraints and constraints
F10A \\sim F10B \\sim F11A \\sim F11B \\sim F12A \\sim F12B \\sim C25: within
2A with sigma of 0.05 and sigma for terminal atoms of 0.1 within 2A
4. Rigid body (RIGU) restrains
 F10A, F10B, F11A, F11B, F12A, F12B, C25
 with sigma for 1-2 distances of 0.001 and sigma for 1-3 distances of 0.002
5. Others
 Sof(F10B)=Sof(F11B)=Sof(F12B)=1-FVAR(1)
 Sof(F10A)=Sof(F11A)=Sof(F12A)=FVAR(1)
;
_olex2_date_sample_data_collection 2024-05-14
_olex2_submission_special_instructions 'No special instructions were received'
_oxdiff_exptl_absorpt_empirical_details
;
Empirical correction (ABSPACK) includes:
- Absorption correction using spherical harmonics
- Frame scaling
- Detector area scaling
;
_oxdiff_exptl_absorpt_empirical_full_max 1.248
_oxdiff_exptl_absorpt_empirical_full_min 0.844

loop_
_space_group_symop_operation_xyz
'x, y, z'
'-x, y+1/2, -z+1/2'
'-x, -y, -z'
'x, -y-1/2, z-1/2'

loop_
_atom_site_label
_atom_site_type_symbol
_atom_site_fract_x
_atom_site_fract_y
_atom_site_fract_z
_atom_site_U_iso_or_equiv
_atom_site_adp_type
_atom_site_occupancy
_atom_site_site_symmetry_order
_atom_site_calc_flag
_atom_site_refinement_flags_posn
_atom_site_refinement_flags_adp
_atom_site_refinement_flags_occupancy
_atom_site_disorder_assembly
_atom_site_disorder_group
Sb1 Sb 0.68135(2) 0.43513(2) 0.79115(2) 0.01402(3) Uani 1 1 d . . . . .
F1 F 0.68487(9) 0.47843(11) 0.18703(14) 0.0477(4) Uani 1 1 d . . . . .
F2 F 0.56362(12) 0.44758(12) 0.14414(17) 0.0632(5) Uani 1 1 d . . . . .
F3 F 0.60171(12) 0.57045(10) 0.09882(15) 0.0549(5) Uani 1 1 d . . . . .
F4 F 0.42694(7) 0.69864(8) 0.45431(16) 0.0409(3) Uani 1 1 d . . . . .
F5 F 0.53245(9) 0.77013(8) 0.4997(2) 0.0501(4) Uani 1 1 d . . . . .
F6 F 0.48606(10) 0.70835(10) 0.67328(15) 0.0513(4) Uani 1 1 d . . . . .
F7 F 0.93648(13) 0.45099(12) 1.2181(2) 0.0873(9) Uani 1 1 d . . . . .
F8 F 1.00856(8) 0.54518(10) 1.14163(15) 0.0400(3) Uani 1 1 d . . . . .
F9 F 0.94332(9) 0.57161(14) 1.31488(16) 0.0649(6) Uani 1 1 d . . . . .
F10A F 0.83519(17) 0.81052(16) 0.9276(5) 0.0598(10) Uani 0.655(5) 1 d D U P A 1
F10B F 0.7954(7) 0.7950(4) 0.8561(8) 0.092(3) Uani 0.345(5) 1 d D U P A 2
F11A F 0.7420(2) 0.79894(18) 1.0581(3) 0.0569(10) Uani 0.655(5) 1 d D U P A 1
F11B F 0.8249(4) 0.8030(3) 1.0828(7) 0.072(2) Uani 0.345(5) 1 d D U P A 2
F12A F 0.7191(2) 0.78470(13) 0.8306(3) 0.0561(9) Uani 0.655(5) 1 d D U P A 1
F12B F 0.7103(4) 0.7789(3) 0.9973(11) 0.077(3) Uani 0.345(5) 1 d D U P A 2
C1 C 0.77166(9) 0.37060(9) 0.69329(17) 0.0148(3) Uani 1 1 d . . . . .
C2 C 0.82647(9) 0.41076(10) 0.61626(18) 0.0171(3) Uani 1 1 d . . . . .
C3 C 0.88347(10) 0.36298(12) 0.55976(19) 0.0211(3) Uani 1 1 d . . . . .
H3 H 0.9180(14) 0.3907(15) 0.508(3) 0.025 Uiso 1 1 d . U . . .
C4 C 0.88970(11) 0.27729(12) 0.5807(2) 0.0241(3) Uani 1 1 d . . . . .
C5 C 0.83597(11) 0.23856(11) 0.6590(2) 0.0236(3) Uani 1 1 d . . . . .
H5 H 0.8394(14) 0.1787(16) 0.679(3) 0.028 Uiso 1 1 d . U . . .
C6 C 0.77657(10) 0.28304(10) 0.71394(18) 0.0178(3) Uani 1 1 d . . . . .
C7 C 0.82997(12) 0.50408(12) 0.5930(2) 0.0240(3) Uani 1 1 d . . . . .
H7A H 0.7852(16) 0.5335(17) 0.609(3) 0.036 Uiso 1 1 d . U . . .
H7B H 0.8380(16) 0.5173(17) 0.507(3) 0.036 Uiso 1 1 d . U . . .
H7C H 0.8704(16) 0.5264(17) 0.654(3) 0.036 Uiso 1 1 d . U . . .
C8 C 0.95326(15) 0.22816(17) 0.5209(3) 0.0386(5) Uani 1 1 d . . . . .
H8A H 0.9338(19) 0.194(2) 0.444(4) 0.058 Uiso 1 1 d . U . . .
H8B H 0.983(2) 0.197(2) 0.591(4) 0.058 Uiso 1 1 d . U . . .
H8C H 0.989(2) 0.261(2) 0.490(4) 0.058 Uiso 1 1 d . U . . .
C9 C 0.72037(12) 0.23464(11) 0.7949(2) 0.0248(3) Uani 1 1 d . . . . .
H9A H 0.7165(16) 0.2561(17) 0.890(3) 0.037 Uiso 1 1 d . U . . .
H9B H 0.7363(16) 0.1773(17) 0.808(3) 0.037 Uiso 1 1 d . U . . .
H9C H 0.6679(16) 0.2354(17) 0.750(3) 0.037 Uiso 1 1 d . U . . .
C10 C 0.62962(9) 0.50845(10) 0.60613(17) 0.0162(3) Uani 1 1 d . . . . .
C11 C 0.63951(10) 0.48765(10) 0.46337(17) 0.0168(3) Uani 1 1 d . . . . .
H11 H 0.6736(14) 0.4394(14) 0.445(3) 0.020 Uiso 1 1 d . U . . .
C12 C 0.60316(10) 0.53476(11) 0.34626(17) 0.0176(3) Uani 1 1 d . . . . .
C13 C 0.55676(10) 0.60373(10) 0.36884(18) 0.0183(3) Uani 1 1 d . . . . .
H13 H 0.5318(13) 0.6380(14) 0.287(2) 0.022 Uiso 1 1 d . U . . .
C14 C 0.54612(9) 0.62377(10) 0.51081(18) 0.0177(3) Uani 1 1 d . . . . .
C15 C 0.58067(9) 0.57590(10) 0.62833(18) 0.0171(3) Uani 1 1 d . . . . .
H15 H 0.5698(13) 0.5890(14) 0.726(2) 0.021 Uiso 1 1 d . U . . .
C16 C 0.61315(12) 0.50908(13) 0.19427(19) 0.0259(4) Uani 1 1 d . . . . .
C17 C 0.49795(11) 0.69949(11) 0.5355(2) 0.0235(3) Uani 1 1 d . . . . .
C18 C 0.75838(10) 0.53079(10) 0.89812(17) 0.0163(3) Uani 1 1 d . . . . .
C19 C 0.82269(10) 0.50352(11) 0.99633(18) 0.0187(3) Uani 1 1 d . . . . .
H19 H 0.8330(14) 0.4444(14) 1.008(3) 0.022 Uiso 1 1 d . U . . .
C20 C 0.87049(11) 0.56090(12) 1.08083(19) 0.0228(3) Uani 1 1 d . . . . .
C21 C 0.85534(12) 0.64594(12) 1.0681(2) 0.0270(4) Uani 1 1 d . . . . .
H21 H 0.8857(15) 0.6822(16) 1.124(3) 0.032 Uiso 1 1 d . U . . .
C22 C 0.79195(12) 0.67295(11) 0.9697(2) 0.0254(4) Uani 1 1 d . . . . .
C23 C 0.74338(11) 0.61611(11) 0.8856(2) 0.0214(3) Uani 1 1 d . . . . .
H23 H 0.6985(14) 0.6374(16) 0.816(3) 0.026 Uiso 1 1 d . U . . .
C24 C 0.93914(13) 0.53187(14) 1.1880(2) 0.0317(4) Uani 1 1 d . . . . .
C25 C 0.77498(14) 0.76504(12) 0.9555(3) 0.0348(4) Uani 1 1 d D U . . .

loop_
_atom_site_aniso_label
_atom_site_aniso_U_11
_atom_site_aniso_U_22
_atom_site_aniso_U_33
_atom_site_aniso_U_23
_atom_site_aniso_U_13
_atom_site_aniso_U_12
Sb1 0.01595(5) 0.01336(5) 0.01288(5) 0.00054(3) 0.00246(3) -0.00096(3)
F1 0.0463(8) 0.0770(11) 0.0225(6) 0.0057(6) 0.0143(6) 0.0317(8)
F2 0.0768(12) 0.0839(13) 0.0329(8) -0.0313(8) 0.0215(8) -0.0364(10)
F3 0.0959(13) 0.0504(9) 0.0224(6) 0.0177(6) 0.0222(7) 0.0377(9)
F4 0.0273(6) 0.0335(7) 0.0554(8) -0.0160(6) -0.0175(6) 0.0161(5)
F5 0.0474(9) 0.0164(6) 0.0878(12) -0.0058(7) 0.0141(8) 0.0020(5)
F6 0.0686(10) 0.0577(9) 0.0275(6) -0.0039(6) 0.0066(6) 0.0440(8)
F7 0.0850(14) 0.0590(11) 0.0949(14) 0.0508(10) -0.0677(12) -0.0470(10)
F8 0.0279(6) 0.0588(9) 0.0339(7) 0.0067(6) 0.0056(5) 0.0049(6)
F9 0.0355(8) 0.1337(18) 0.0237(7) -0.0230(8) -0.0026(6) -0.0081(9)
F10A 0.0441(13) 0.0165(11) 0.124(3) 0.0111(15) 0.0314(16) -0.0030(9)
F10B 0.192(10) 0.023(2) 0.079(3) 0.003(3) 0.086(5) 0.002(4)
F11A 0.101(3) 0.0233(13) 0.0554(16) -0.0091(10) 0.0408(17) 0.0116(14)
F11B 0.094(4) 0.0164(19) 0.093(4) -0.023(2) -0.029(3) 0.010(2)
F12A 0.0769(19) 0.0166(10) 0.0684(16) -0.0025(10) -0.0125(13) 0.0139(11)
F12B 0.054(3) 0.018(2) 0.171(8) -0.003(3) 0.055(4) 0.012(2)
C1 0.0154(6) 0.0127(6) 0.0156(6) -0.0010(5) 0.0001(5) 0.0007(5)
C2 0.0167(7) 0.0163(6) 0.0180(7) -0.0005(5) 0.0015(5) -0.0006(5)
C3 0.0167(7) 0.0255(8) 0.0210(7) -0.0045(6) 0.0020(6) 0.0004(6)
C4 0.0204(8) 0.0256(8) 0.0248(8) -0.0082(7) -0.0020(6) 0.0075(6)
C5 0.0253(8) 0.0153(7) 0.0276(8) -0.0044(6) -0.0053(7) 0.0046(6)
C6 0.0194(7) 0.0130(6) 0.0192(7) -0.0002(5) -0.0037(5) 0.0002(5)
C7 0.0237(8) 0.0187(8) 0.0317(9) 0.0038(7) 0.0110(7) -0.0012(6)
C8 0.0311(11) 0.0393(12) 0.0452(13) -0.0127(10) 0.0047(9) 0.0161(9)
C9 0.0264(9) 0.0155(7) 0.0309(9) 0.0056(6) -0.0013(7) -0.0025(6)
C10 0.0164(7) 0.0165(7) 0.0158(6) 0.0003(5) 0.0023(5) 0.0012(5)
C11 0.0174(7) 0.0171(7) 0.0165(7) 0.0002(5) 0.0044(5) 0.0029(5)
C12 0.0190(7) 0.0199(7) 0.0144(6) 0.0010(5) 0.0036(5) 0.0011(6)
C13 0.0180(7) 0.0176(7) 0.0186(7) 0.0023(5) -0.0003(5) 0.0016(5)
C14 0.0150(7) 0.0168(7) 0.0206(7) -0.0016(5) 0.0001(5) 0.0019(5)
C15 0.0152(6) 0.0202(7) 0.0158(7) -0.0012(5) 0.0018(5) 0.0019(5)
C16 0.0299(9) 0.0320(9) 0.0164(7) 0.0034(7) 0.0057(6) 0.0082(7)
C17 0.0225(8) 0.0215(8) 0.0247(8) -0.0053(6) -0.0031(6) 0.0061(6)
C18 0.0206(7) 0.0141(6) 0.0152(6) -0.0012(5) 0.0056(5) -0.0012(5)
C19 0.0226(7) 0.0172(7) 0.0161(7) 0.0000(5) 0.0024(6) -0.0053(6)
C20 0.0245(8) 0.0276(8) 0.0166(7) -0.0021(6) 0.0043(6) -0.0110(7)
C21 0.0315(9) 0.0250(9) 0.0268(9) -0.0110(7) 0.0124(7) -0.0147(7)
C22 0.0298(9) 0.0146(7) 0.0350(9) -0.0080(6) 0.0162(7) -0.0047(6)
C23 0.0233(8) 0.0148(7) 0.0277(8) -0.0026(6) 0.0092(6) -0.0004(6)
C24 0.0318(10) 0.0382(11) 0.0229(9) 0.0029(8) -0.0040(7) -0.0177(8)
C25 0.0397(10) 0.0166(8) 0.0514(11) -0.0087(7) 0.0180(8) -0.0030(7)

loop_
_atom_type_symbol
_atom_type_description
_atom_type_scat_dispersion_real
_atom_type_scat_dispersion_imag
_atom_type_scat_source
C C 0.0031 0.0016 'International Tables Vol C Tables 4.2.6.8 and 6.1.1.4'
H H 0.0000 0.0000 'International Tables Vol C Tables 4.2.6.8 and 6.1.1.4'
F F 0.0176 0.0103 'International Tables Vol C Tables 4.2.6.8 and 6.1.1.4'
Sb Sb -0.5547 1.5529 'International Tables Vol C Tables 4.2.6.8 and 6.1.1.4'

loop_
_exptl_crystal_face_index_h
_exptl_crystal_face_index_k
_exptl_crystal_face_index_l
_exptl_crystal_face_perp_dist
-1 0 0 0.1224
1 0 0 0.0806
0 1 0 0.1261
0 -1 0 0.1859
1 1 2 0.2693
-3 -20 -6 0.1368
7 -12 10 0.2213
-7 6 -11 0.2205
1 22 3 0.1303
-1 -2 1 0.2083
0 -1 1 0.2221
1 2 -1 0.1896
-2 -1 2 0.2018
-2 1 0 0.1305
-2 1 2 0.2131
-11 19 4 0.1443
1 0 -1 0.1522
2 -1 0 0.1357
2 -1 -1 0.1403
-2 1 1 0.1825
-9 -20 -3 0.1590
-24 3 1 0.1126

loop_
_geom_angle_atom_site_label_1
_geom_angle_atom_site_label_2
_geom_angle_atom_site_label_3
_geom_angle
_geom_angle_site_symmetry_1
_geom_angle_site_symmetry_3
_geom_angle_publ_flag
C1 Sb1 C10 99.43(6) . . ?
C1 Sb1 C18 96.05(6) . . ?
C10 Sb1 C18 97.70(6) . . ?
C2 C1 Sb1 124.02(11) . . ?
C2 C1 C6 119.25(15) . . ?
C6 C1 Sb1 116.69(12) . . ?
C1 C2 C7 124.41(15) . . ?
C3 C2 C1 119.22(15) . . ?
C3 C2 C7 116.34(15) . . ?
C2 C3 H3 117.4(15) . . ?
C4 C3 C2 122.19(17) . . ?
C4 C3 H3 120.4(15) . . ?
C3 C4 C5 117.99(16) . . ?
C3 C4 C8 120.6(2) . . ?
C5 C4 C8 121.40(19) . . ?
C4 C5 H5 120.5(15) . . ?
C4 C5 C6 122.03(16) . . ?
C6 C5 H5 117.5(15) . . ?
C1 C6 C9 122.98(15) . . ?
C5 C6 C1 119.27(16) . . ?
C5 C6 C9 117.75(15) . . ?
C2 C7 H7A 115.3(17) . . ?
C2 C7 H7B 113.2(19) . . ?
C2 C7 H7C 110.1(17) . . ?
H7A C7 H7B 105(2) . . ?
H7A C7 H7C 106(2) . . ?
H7B C7 H7C 106(2) . . ?
C4 C8 H8A 113(2) . . ?
C4 C8 H8B 112(2) . . ?
C4 C8 H8C 113(2) . . ?
H8A C8 H8B 110(3) . . ?
H8A C8 H8C 107(3) . . ?
H8B C8 H8C 102(3) . . ?
C6 C9 H9A 113.7(16) . . ?
C6 C9 H9B 111.4(16) . . ?
C6 C9 H9C 114.2(17) . . ?
H9A C9 H9B 106(2) . . ?
H9A C9 H9C 103(2) . . ?
H9B C9 H9C 108(2) . . ?
C11 C10 Sb1 122.07(11) . . ?
C11 C10 C15 118.53(14) . . ?
C15 C10 Sb1 119.28(11) . . ?
C10 C11 H11 119.7(13) . . ?
C12 C11 C10 120.53(15) . . ?
C12 C11 H11 119.8(13) . . ?
C11 C12 C16 119.05(15) . . ?
C13 C12 C11 120.88(15) . . ?
C13 C12 C16 120.05(15) . . ?
C12 C13 H13 121.5(13) . . ?
C14 C13 C12 118.55(15) . . ?
C14 C13 H13 120.0(13) . . ?
C13 C14 C15 121.00(15) . . ?
C13 C14 C17 118.56(15) . . ?
C15 C14 C17 120.43(15) . . ?
C10 C15 H15 120.0(14) . . ?
C14 C15 C10 120.43(15) . . ?
C14 C15 H15 119.6(14) . . ?
F1 C16 F2 104.71(18) . . ?
F1 C16 C12 112.05(15) . . ?
F2 C16 C12 112.18(16) . . ?
F3 C16 F1 106.97(17) . . ?
F3 C16 F2 106.75(18) . . ?
F3 C16 C12 113.59(16) . . ?
F4 C17 F5 105.43(16) . . ?
F4 C17 C14 112.38(14) . . ?
F5 C17 C14 111.96(16) . . ?
F6 C17 F4 107.03(16) . . ?
F6 C17 F5 106.29(17) . . ?
F6 C17 C14 113.22(15) . . ?
C19 C18 Sb1 116.75(11) . . ?
C23 C18 Sb1 124.21(12) . . ?
C23 C18 C19 118.73(15) . . ?
C18 C19 H19 119.5(14) . . ?
C20 C19 C18 120.42(16) . . ?
C20 C19 H19 120.0(14) . . ?
C19 C20 C24 120.65(17) . . ?
C21 C20 C19 120.71(18) . . ?
C21 C20 C24 118.64(17) . . ?
C20 C21 H21 120.1(17) . . ?
C22 C21 C20 118.82(16) . . ?
C22 C21 H21 121.1(17) . . ?
C21 C22 C23 120.96(17) . . ?
C21 C22 C25 119.17(18) . . ?
C23 C22 C25 119.86(19) . . ?
C18 C23 C22 120.36(17) . . ?
C18 C23 H23 120.6(15) . . ?
C22 C23 H23 119.1(14) . . ?
F7 C24 F8 106.4(2) . . ?
F7 C24 F9 106.3(2) . . ?
F7 C24 C20 113.24(16) . . ?
F8 C24 C20 112.72(16) . . ?
F9 C24 F8 105.56(16) . . ?
F9 C24 C20 112.1(2) . . ?
F10A C25 F12A 99.9(3) . . ?
F10A C25 C22 114.4(2) . . ?
F10B C25 F11B 105.3(6) . . ?
F10B C25 F12B 124.5(7) . . ?
F10B C25 C22 114.1(4) . . ?
F11A C25 F10A 110.3(3) . . ?
F11A C25 F12A 101.1(3) . . ?
F11A C25 C22 116.5(2) . . ?
F11B C25 C22 104.4(3) . . ?
F12A C25 C22 112.69(19) . . ?
F12B C25 F11B 96.7(5) . . ?
F12B C25 C22 108.5(3) . . ?

loop_
_geom_bond_atom_site_label_1
_geom_bond_atom_site_label_2
_geom_bond_distance
_geom_bond_site_symmetry_2
_geom_bond_publ_flag
Sb1 C1 2.1601(15) . ?
Sb1 C10 2.1617(16) . ?
Sb1 C18 2.1669(16) . ?
F1 C16 1.331(2) . ?
F2 C16 1.339(3) . ?
F3 C16 1.318(2) . ?
F4 C17 1.336(2) . ?
F5 C17 1.339(2) . ?
F6 C17 1.328(2) . ?
F7 C24 1.326(3) . ?
F8 C24 1.335(3) . ?
F9 C24 1.330(3) . ?
F10A C25 1.316(3) . ?
F10B C25 1.136(6) . ?
F11A C25 1.291(3) . ?
F11B C25 1.486(5) . ?
F12A C25 1.429(4) . ?
F12B C25 1.243(6) . ?
C1 C2 1.410(2) . ?
C1 C6 1.415(2) . ?
C2 C3 1.397(2) . ?
C2 C7 1.512(2) . ?
C3 H3 0.92(2) . ?
C3 C4 1.387(3) . ?
C4 C5 1.393(3) . ?
C4 C8 1.509(3) . ?
C5 H5 0.98(3) . ?
C5 C6 1.394(2) . ?
C6 C9 1.513(3) . ?
C7 H7A 0.93(3) . ?
C7 H7B 0.85(3) . ?
C7 H7C 0.91(3) . ?
C8 H8A 0.92(3) . ?
C8 H8B 0.91(3) . ?
C8 H8C 0.88(3) . ?
C9 H9A 0.95(3) . ?
C9 H9B 0.96(3) . ?
C9 H9C 0.93(3) . ?
C10 C11 1.397(2) . ?
C10 C15 1.399(2) . ?
C11 H11 1.00(2) . ?
C11 C12 1.394(2) . ?
C12 C13 1.392(2) . ?
C12 C16 1.499(2) . ?
C13 H13 0.98(2) . ?
C13 C14 1.390(2) . ?
C14 C15 1.393(2) . ?
C14 C17 1.501(2) . ?
C15 H15 0.97(2) . ?
C18 C19 1.395(2) . ?
C18 C23 1.391(2) . ?
C19 H19 0.97(2) . ?
C19 C20 1.395(2) . ?
C20 C21 1.388(3) . ?
C20 C24 1.501(3) . ?
C21 H21 0.89(3) . ?
C21 C22 1.384(3) . ?
C22 C23 1.394(3) . ?
C22 C25 1.504(3) . ?
C23 H23 0.99(2) . ?

loop_
_geom_torsion_atom_site_label_1
_geom_torsion_atom_site_label_2
_geom_torsion_atom_site_label_3
_geom_torsion_atom_site_label_4
_geom_torsion
_geom_torsion_site_symmetry_1
_geom_torsion_site_symmetry_2
_geom_torsion_site_symmetry_3
_geom_torsion_site_symmetry_4
_geom_torsion_publ_flag
Sb1 C1 C2 C3 178.76(12) . . . . ?
Sb1 C1 C2 C7 0.6(2) . . . . ?
Sb1 C1 C6 C5 -177.12(12) . . . . ?
Sb1 C1 C6 C9 2.3(2) . . . . ?
Sb1 C10 C11 C12 177.89(12) . . . . ?
Sb1 C10 C15 C14 -179.52(12) . . . . ?
Sb1 C18 C19 C20 -173.41(13) . . . . ?
Sb1 C18 C23 C22 173.46(13) . . . . ?
C1 C2 C3 C4 -2.1(3) . . . . ?
C2 C1 C6 C5 0.6(2) . . . . ?
C2 C1 C6 C9 -179.92(15) . . . . ?
C2 C3 C4 C5 1.1(3) . . . . ?
C2 C3 C4 C8 -178.59(18) . . . . ?
C3 C4 C5 C6 0.9(3) . . . . ?
C4 C5 C6 C1 -1.7(3) . . . . ?
C4 C5 C6 C9 178.84(16) . . . . ?
C6 C1 C2 C3 1.2(2) . . . . ?
C6 C1 C2 C7 -177.00(16) . . . . ?
C7 C2 C3 C4 176.25(17) . . . . ?
C8 C4 C5 C6 -179.50(18) . . . . ?
C10 C11 C12 C13 0.4(3) . . . . ?
C10 C11 C12 C16 -178.21(16) . . . . ?
C11 C10 C15 C14 -3.4(2) . . . . ?
C11 C12 C13 C14 -1.2(3) . . . . ?
C11 C12 C16 F1 -36.0(2) . . . . ?
C11 C12 C16 F2 81.5(2) . . . . ?
C11 C12 C16 F3 -157.33(18) . . . . ?
C12 C13 C14 C15 -0.3(2) . . . . ?
C12 C13 C14 C17 178.34(16) . . . . ?
C13 C12 C16 F1 145.38(18) . . . . ?
C13 C12 C16 F2 -97.2(2) . . . . ?
C13 C12 C16 F3 24.0(3) . . . . ?
C13 C14 C15 C10 2.7(3) . . . . ?
C13 C14 C17 F4 53.1(2) . . . . ?
C13 C14 C17 F5 -65.4(2) . . . . ?
C13 C14 C17 F6 174.48(17) . . . . ?
C15 C10 C11 C12 1.9(2) . . . . ?
C15 C14 C17 F4 -128.29(18) . . . . ?
C15 C14 C17 F5 113.26(19) . . . . ?
C15 C14 C17 F6 -6.9(2) . . . . ?
C16 C12 C13 C14 177.40(16) . . . . ?
C17 C14 C15 C10 -175.97(16) . . . . ?
C18 C19 C20 C21 -0.5(3) . . . . ?
C18 C19 C20 C24 179.24(17) . . . . ?
C19 C18 C23 C22 0.1(2) . . . . ?
C19 C20 C21 C22 -0.1(3) . . . . ?
C19 C20 C24 F7 -15.8(3) . . . . ?
C19 C20 C24 F8 105.0(2) . . . . ?
C19 C20 C24 F9 -136.06(19) . . . . ?
C20 C21 C22 C23 0.7(3) . . . . ?
C20 C21 C22 C25 179.86(18) . . . . ?
C21 C20 C24 F7 163.9(2) . . . . ?
C21 C20 C24 F8 -75.3(2) . . . . ?
C21 C20 C24 F9 43.6(2) . . . . ?
C21 C22 C23 C18 -0.6(3) . . . . ?
C21 C22 C25 F10A 54.6(3) . . . . ?
C21 C22 C25 F10B 102.0(7) . . . . ?
C21 C22 C25 F11A -76.1(3) . . . . ?
C21 C22 C25 F11B -12.4(4) . . . . ?
C21 C22 C25 F12A 167.8(2) . . . . ?
C21 C22 C25 F12B -114.6(6) . . . . ?
C23 C18 C19 C20 0.5(2) . . . . ?
C23 C22 C25 F10A -126.2(3) . . . . ?
C23 C22 C25 F10B -78.8(7) . . . . ?
C23 C22 C25 F11A 103.2(3) . . . . ?
C23 C22 C25 F11B 166.8(3) . . . . ?
C23 C22 C25 F12A -13.0(3) . . . . ?
C23 C22 C25 F12B 64.6(6) . . . . ?
C24 C20 C21 C22 -179.82(17) . . . . ?
C25 C22 C23 C18 -179.83(17) . . . . ?

loop_
_exptl_oxdiff_crystal_face_indexfrac_h
_exptl_oxdiff_crystal_face_indexfrac_k
_exptl_oxdiff_crystal_face_indexfrac_l
_exptl_oxdiff_crystal_face_x
_exptl_oxdiff_crystal_face_y
_exptl_oxdiff_crystal_face_z
-1.0000 -0.0000 -0.0000 0.0068 0.0371 0.0182
1.0000 0.0000 0.0000 -0.0068 -0.0371 -0.0182
-0.0000 1.0000 0.0000 -0.0435 0.0044 0.0073
0.0000 -1.0000 -0.0000 0.0435 -0.0044 -0.0073
1.0000 1.0000 2.0000 -0.0694 0.0176 -0.1560
-2.9771 -19.7682 -5.8148 0.9352 -0.1230 0.3321
6.5677 -12.0203 9.8632 0.3832 -0.0485 -0.9224
-7.2660 5.8802 -11.3071 -0.0977 0.0110 0.9952
1.4616 21.6425 3.4909 -0.9841 0.1290 -0.1223
-1.0000 -2.0000 1.0000 0.0842 0.0535 -0.0689
0.0000 -1.0000 1.0000 0.0339 0.0208 -0.0798
1.0000 2.0000 -1.0000 -0.0842 -0.0535 0.0689
-2.0000 -1.0000 2.0000 0.0379 0.1201 -0.1159
-2.0000 1.0000 -0.0000 -0.0298 0.0786 0.0437
-2.0000 1.0000 2.0000 -0.0490 0.1290 -0.1013
-11.2063 19.0642 4.2923 -0.7934 0.6079 0.0317
1.0000 0.0000 -1.0000 0.0028 -0.0623 0.0543
2.0000 -1.0000 0.0000 0.0298 -0.0786 -0.0437
2.0000 -1.0000 -1.0000 0.0394 -0.1038 0.0288
-2.0000 1.0000 1.0000 -0.0394 0.1038 -0.0288
-9.2568 -19.7125 -3.1858 0.9504 0.1764 0.2562
-23.8697 2.9292 1.1583 0.0242 0.9278 0.3723
